data_1502216
loop_
_publ_author_name
'Wang, Jingqi'
'Crane, Erika A.'
'Scheidt, Karl A.'

_publ_section_title
;
 Highly stereoselective Br\/onsted acid catalyzed synthesis of
 spirooxindole pyrans.
;
_journal_issue 12
_journal_name_full 'Organic letters'
_journal_page_first 3086
_journal_page_last 3089
_journal_paper_doi 10.1021/ol200987c
_journal_volume 13
_journal_year 2011
_chemical_formula_sum 'C23 H21 N O5'
_chemical_formula_weight 391.41
_chemical_name_systematic
; 
 ? 
;
_space_group_IT_number 14
_symmetry_cell_setting monoclinic
_symmetry_space_group_name_Hall '-P 2yn'
_symmetry_space_group_name_H-M 'P 1 21/n 1'
_atom_sites_solution_hydrogens geom
_atom_sites_solution_primary direct
_atom_sites_solution_secondary difmap
_audit_creation_method SHELXL-97
_audit_update_record
;
2011-03-02 # Formatted by publCIF
;
_cell_angle_alpha 90.00
_cell_angle_beta 90.1930(10)
_cell_angle_gamma 90.00
_cell_formula_units_Z 4
_cell_length_a 9.2743(2)
_cell_length_b 20.2718(4)
_cell_length_c 10.6622(2)
_cell_measurement_reflns_used 6274
_cell_measurement_temperature 100(2)
_cell_measurement_theta_max 64.43
_cell_measurement_theta_min 4.36
_cell_volume 2004.55(7)
_computing_cell_refinement 'Bruker SAINT'
_computing_data_collection 'Bruker APEX2'
_computing_data_reduction 'Bruker SAINT'
_computing_molecular_graphics 'Bruker SHELXTL'
_computing_publication_material 'Bruker SHELXTL'
_computing_structure_refinement 'SHELXL-97 (Sheldrick, 1997)'
_computing_structure_solution 'SHELXS-97 (Sheldrick, 1990)'
_diffrn_ambient_temperature 100(2)
_diffrn_measured_fraction_theta_full 0.993
_diffrn_measured_fraction_theta_max 0.993
_diffrn_measurement_device_type 'Bruker APEX-II CCD'
_diffrn_measurement_method '\f and \w scans'
_diffrn_radiation_monochromator graphite
_diffrn_radiation_source 'fine-focus sealed tube'
_diffrn_radiation_type CuK\a
_diffrn_radiation_wavelength 1.54178
_diffrn_reflns_av_R_equivalents 0.0509
_diffrn_reflns_av_sigmaI/netI 0.0332
_diffrn_reflns_limit_h_max 10
_diffrn_reflns_limit_h_min -10
_diffrn_reflns_limit_k_max 23
_diffrn_reflns_limit_k_min -22
_diffrn_reflns_limit_l_max 9
_diffrn_reflns_limit_l_min -12
_diffrn_reflns_number 14255
_diffrn_reflns_theta_full 64.69
_diffrn_reflns_theta_max 64.69
_diffrn_reflns_theta_min 4.36
_diffrn_standards_number 0
_exptl_absorpt_coefficient_mu 0.753
_exptl_absorpt_correction_T_max 0.9058
_exptl_absorpt_correction_T_min 0.7147
_exptl_absorpt_correction_type multi-scan
_exptl_absorpt_process_details SADABS(Bruker)
_exptl_crystal_colour colourless
_exptl_crystal_density_diffrn 1.297
_exptl_crystal_density_method 'not measured'
_exptl_crystal_description prism
_exptl_crystal_F_000 824
_exptl_crystal_size_max 0.48
_exptl_crystal_size_mid 0.21
_exptl_crystal_size_min 0.13
_refine_diff_density_max 0.188
_refine_diff_density_min -0.185
_refine_diff_density_rms 0.035
_refine_ls_extinction_method none
_refine_ls_goodness_of_fit_ref 0.728
_refine_ls_hydrogen_treatment constr
_refine_ls_matrix_type full
_refine_ls_number_parameters 265
_refine_ls_number_reflns 3371
_refine_ls_number_restraints 0
_refine_ls_restrained_S_all 0.728
_refine_ls_R_factor_all 0.0377
_refine_ls_R_factor_gt 0.0322
_refine_ls_shift/su_max 0.003
_refine_ls_shift/su_mean 0.000
_refine_ls_structure_factor_coef Fsqd
_refine_ls_weighting_details 'calc w=1/[\s^2^(Fo^2^)+(0.1000P)^2^+0.4777P] where P=(Fo^2^+2Fc^2^)/3'
_refine_ls_weighting_scheme calc
_refine_ls_wR_factor_gt 0.0960
_refine_ls_wR_factor_ref 0.1016
_reflns_number_gt 2882
_reflns_number_total 3371
_reflns_threshold_expression >2sigma(I)
_cod_data_source_file ol200987c_si_001.cif
_cod_data_source_block n0314b_0m
_cod_depositor_comments
;
The following automatic conversions were performed:

'_symmetry_cell_setting' value 'Monoclinic' changed to 'monoclinic'
according to /home/saulius/struct/CIF-dictionaries/cif_core.dic
dictionary named 'cif_core.dic' version 2.4.1 from 2010-06-29.

Automatic conversion script
Id: cif_fix_values 1715 2011-07-08 13:25:40Z adriana 
;
_cod_original_sg_symbol_H-M P2(1)/n
_cod_database_code 1502216

loop_
_symmetry_equiv_pos_as_xyz
'x, y, z'
'-x+1/2, y+1/2, -z+1/2'
'-x, -y, -z'
'x-1/2, -y-1/2, z-1/2'

loop_
_atom_site_label
_atom_site_type_symbol
_atom_site_fract_x
_atom_site_fract_y
_atom_site_fract_z
_atom_site_U_iso_or_equiv
_atom_site_adp_type
_atom_site_occupancy
_atom_site_symmetry_multiplicity
_atom_site_calc_flag
_atom_site_refinement_flags
O1 O 0.47611(9) 0.23466(4) 0.57661(8) 0.0249(2) Uani 1 1 d .
O2 O 0.65546(9) 0.17302(4) 0.47129(8) 0.0228(2) Uani 1 1 d .
O5 O 0.35660(10) 0.02459(5) 0.69003(8) 0.0279(2) Uani 1 1 d .
O3 O 0.37415(10) 0.19603(5) 0.74895(9) 0.0285(2) Uani 1 1 d .
O4 O 0.67836(9) 0.03722(4) 0.75446(8) 0.0227(2) Uani 1 1 d .
N1 N 0.37320(11) 0.05264(5) 0.89862(10) 0.0223(3) Uani 1 1 d .
C1 C 0.58401(13) 0.11173(6) 0.90335(12) 0.0216(3) Uani 1 1 d .
C2 C 0.41834(14) 0.05083(6) 0.77752(12) 0.0220(3) Uani 1 1 d .
C3 C 0.23674(14) 0.02530(7) 0.94036(13) 0.0271(3) Uani 1 1 d .
H3A H 0.1723 0.0612 0.9656 0.041 Uiso 1 1 calc R
H3B H 0.2536 -0.0041 1.0119 0.041 Uiso 1 1 calc R
H3C H 0.1922 0.0003 0.8717 0.041 Uiso 1 1 calc R
C4 C 0.74283(14) 0.06825(6) 0.54294(12) 0.0237(3) Uani 1 1 d .
H4A H 0.8453 0.0781 0.5615 0.028 Uiso 1 1 calc R
H4B H 0.7351 0.0548 0.4539 0.028 Uiso 1 1 calc R
C5 C 0.65326(13) 0.12804(6) 0.56541(11) 0.0215(3) Uani 1 1 d .
C6 C 0.57262(13) 0.13692(6) 0.66835(11) 0.0215(3) Uani 1 1 d .
C7 C 0.56828(13) 0.08615(6) 0.77110(12) 0.0218(3) Uani 1 1 d .
C8 C 0.47022(13) 0.08780(6) 0.97497(11) 0.0209(3) Uani 1 1 d .
C9 C 0.56791(15) 0.27299(7) 0.38481(13) 0.0314(3) Uani 1 1 d .
H9A H 0.4882 0.2494 0.3442 0.047 Uiso 1 1 calc R
H9B H 0.6514 0.2737 0.3287 0.047 Uiso 1 1 calc R
H9C H 0.5381 0.3183 0.4032 0.047 Uiso 1 1 calc R
C10 C 0.60776(14) 0.23865(6) 0.50470(13) 0.0256(3) Uani 1 1 d .
C11 C 0.46951(13) 0.19054(6) 0.67232(12) 0.0226(3) Uani 1 1 d .
C12 C 0.69041(14) 0.01250(6) 0.62727(12) 0.0230(3) Uani 1 1 d .
H12 H 0.5933 -0.0024 0.5977 0.028 Uiso 1 1 calc R
C13 C 0.91734(16) -0.04384(7) 0.70164(13) 0.0321(3) Uani 1 1 d .
H13 H 0.9419 -0.0050 0.7468 0.039 Uiso 1 1 calc R
C14 C 0.68379(15) 0.16189(7) 1.08655(12) 0.0278(3) Uani 1 1 d .
H14 H 0.7557 0.1883 1.1256 0.033 Uiso 1 1 calc R
C15 C 0.46237(14) 0.09862(6) 1.10275(12) 0.0243(3) Uani 1 1 d .
H15 H 0.3853 0.0815 1.1513 0.029 Uiso 1 1 calc R
C16 C 0.72417(15) 0.27292(7) 0.57918(14) 0.0328(3) Uani 1 1 d .
H16A H 0.6900 0.3166 0.6052 0.049 Uiso 1 1 calc R
H16B H 0.8104 0.2778 0.5272 0.049 Uiso 1 1 calc R
H16C H 0.7477 0.2466 0.6536 0.049 Uiso 1 1 calc R
C17 C 0.69022(14) 0.14944(7) 0.95800(12) 0.0251(3) Uani 1 1 d .
H17 H 0.7668 0.1668 0.9090 0.030 Uiso 1 1 calc R
C18 C 0.57214(15) 0.13568(7) 1.15733(12) 0.0269(3) Uani 1 1 d .
H18 H 0.5707 0.1433 1.2452 0.032 Uiso 1 1 calc R
C19 C 0.97463(16) -0.15465(7) 0.63980(13) 0.0329(3) Uani 1 1 d .
H19 H 1.0372 -0.1917 0.6425 0.039 Uiso 1 1 calc R
C20 C 0.79067(14) -0.04596(6) 0.63207(11) 0.0234(3) Uani 1 1 d .
C21 C 0.84942(17) -0.15698(7) 0.56994(14) 0.0364(4) Uani 1 1 d .
H21 H 0.8259 -0.1957 0.5239 0.044 Uiso 1 1 calc R
C22 C 0.75739(16) -0.10283(7) 0.56679(13) 0.0313(3) Uani 1 1 d .
H22 H 0.6707 -0.1050 0.5192 0.038 Uiso 1 1 calc R
C23 C 1.00843(16) -0.09819(8) 0.70566(14) 0.0348(3) Uani 1 1 d .
H23 H 1.0945 -0.0964 0.7541 0.042 Uiso 1 1 calc R

loop_
_atom_site_aniso_label
_atom_site_aniso_U_11
_atom_site_aniso_U_22
_atom_site_aniso_U_33
_atom_site_aniso_U_23
_atom_site_aniso_U_13
_atom_site_aniso_U_12
O1 0.0223(5) 0.0227(5) 0.0297(5) 0.0027(4) 0.0091(4) 0.0018(4)
O2 0.0244(5) 0.0206(5) 0.0233(5) 0.0011(3) 0.0051(4) 0.0021(4)
O5 0.0270(5) 0.0294(5) 0.0273(5) -0.0033(4) -0.0021(4) -0.0033(4)
O3 0.0261(5) 0.0286(5) 0.0308(5) 0.0014(4) 0.0105(4) 0.0030(4)
O4 0.0229(5) 0.0235(5) 0.0219(4) -0.0013(4) 0.0025(3) 0.0035(4)
N1 0.0208(6) 0.0214(6) 0.0247(5) 0.0008(4) 0.0028(4) -0.0016(4)
C1 0.0221(7) 0.0198(6) 0.0230(6) 0.0008(5) 0.0009(5) 0.0028(5)
C2 0.0229(7) 0.0192(6) 0.0240(6) -0.0001(5) 0.0003(5) 0.0012(5)
C3 0.0224(7) 0.0276(7) 0.0313(7) 0.0028(6) 0.0032(5) -0.0037(5)
C4 0.0245(7) 0.0239(7) 0.0227(6) -0.0025(5) 0.0036(5) 0.0025(5)
C5 0.0203(6) 0.0215(7) 0.0227(6) -0.0003(5) -0.0006(5) -0.0018(5)
C6 0.0203(6) 0.0216(7) 0.0225(6) -0.0020(5) 0.0010(5) -0.0020(5)
C7 0.0200(6) 0.0204(6) 0.0251(7) -0.0010(5) 0.0028(5) 0.0011(5)
C8 0.0211(6) 0.0167(6) 0.0251(6) 0.0017(5) 0.0010(5) 0.0023(5)
C9 0.0297(8) 0.0270(7) 0.0375(8) 0.0069(6) 0.0130(6) 0.0057(6)
C10 0.0227(7) 0.0204(7) 0.0338(7) 0.0003(5) 0.0109(5) 0.0013(5)
C11 0.0213(7) 0.0214(7) 0.0252(6) -0.0008(5) 0.0019(5) -0.0030(5)
C12 0.0240(7) 0.0225(7) 0.0224(6) -0.0022(5) 0.0018(5) 0.0009(5)
C13 0.0296(8) 0.0304(8) 0.0362(8) -0.0044(6) -0.0018(6) 0.0033(6)
C14 0.0318(7) 0.0225(7) 0.0291(7) -0.0012(5) -0.0070(6) -0.0011(6)
C15 0.0281(7) 0.0214(7) 0.0234(6) 0.0035(5) 0.0045(5) 0.0039(5)
C16 0.0289(8) 0.0268(7) 0.0429(8) -0.0048(6) 0.0074(6) -0.0048(6)
C17 0.0231(7) 0.0228(7) 0.0294(7) 0.0025(5) 0.0008(5) -0.0010(5)
C18 0.0359(8) 0.0235(7) 0.0214(6) -0.0013(5) -0.0020(5) 0.0045(6)
C19 0.0355(8) 0.0289(8) 0.0343(8) 0.0089(6) 0.0118(6) 0.0118(6)
C20 0.0249(7) 0.0233(7) 0.0220(6) 0.0018(5) 0.0062(5) 0.0011(5)
C21 0.0461(9) 0.0241(7) 0.0390(8) -0.0035(6) 0.0035(7) 0.0059(6)
C22 0.0345(8) 0.0260(7) 0.0335(7) -0.0026(6) -0.0030(6) 0.0026(6)
C23 0.0291(8) 0.0394(9) 0.0358(8) 0.0029(6) -0.0005(6) 0.0081(6)

loop_
_atom_type_symbol
_atom_type_description
_atom_type_scat_dispersion_real
_atom_type_scat_dispersion_imag
_atom_type_scat_source
C C 0.0181 0.0091 'International Tables Vol C Tables 4.2.6.8 and 6.1.1.4'
H H 0.0000 0.0000 'International Tables Vol C Tables 4.2.6.8 and 6.1.1.4'
N N 0.0311 0.0180 'International Tables Vol C Tables 4.2.6.8 and 6.1.1.4'
O O 0.0492 0.0322 'International Tables Vol C Tables 4.2.6.8 and 6.1.1.4'

loop_
_geom_angle_atom_site_label_1
_geom_angle_atom_site_label_2
_geom_angle_atom_site_label_3
_geom_angle
C11 O1 C10 118.38(10)
C5 O2 C10 115.52(9)
C7 O4 C12 114.30(9)
C2 N1 C8 111.42(10)
C2 N1 C3 123.51(11)
C8 N1 C3 124.94(10)
C17 C1 C8 120.31(12)
C17 C1 C7 130.84(12)
C8 C1 C7 108.77(11)
O5 C2 N1 126.52(12)
O5 C2 C7 125.64(11)
N1 C2 C7 107.79(10)
N1 C3 H3A 109.5
N1 C3 H3B 109.5
H3A C3 H3B 109.5
N1 C3 H3C 109.5
H3A C3 H3C 109.5
H3B C3 H3C 109.5
C5 C4 C12 109.22(10)
C5 C4 H4A 109.8
C12 C4 H4A 109.8
C5 C4 H4B 109.8
C12 C4 H4B 109.8
H4A C4 H4B 108.3
C6 C5 O2 121.64(11)
C6 C5 C4 123.60(11)
O2 C5 C4 114.74(10)
C5 C6 C11 119.62(12)
C5 C6 C7 121.35(11)
C11 C6 C7 118.23(11)
O4 C7 C6 111.24(10)
O4 C7 C1 106.64(10)
C6 C7 C1 116.28(11)
O4 C7 C2 108.77(10)
C6 C7 C2 111.76(10)
C1 C7 C2 101.50(10)
C15 C8 C1 121.88(12)
C15 C8 N1 128.00(12)
C1 C8 N1 110.12(11)
C10 C9 H9A 109.5
C10 C9 H9B 109.5
H9A C9 H9B 109.5
C10 C9 H9C 109.5
H9A C9 H9C 109.5
H9B C9 H9C 109.5
O1 C10 O2 109.78(10)
O1 C10 C9 105.76(11)
O2 C10 C9 106.94(11)
O1 C10 C16 110.54(11)
O2 C10 C16 109.53(11)
C9 C10 C16 114.13(12)
O3 C11 O1 118.75(12)
O3 C11 C6 124.92(12)
O1 C11 C6 116.14(11)
O4 C12 C20 106.82(10)
O4 C12 C4 108.73(10)
C20 C12 C4 113.88(11)
O4 C12 H12 109.1
C20 C12 H12 109.1
C4 C12 H12 109.1
C20 C13 C23 120.37(14)
C20 C13 H13 119.8
C23 C13 H13 119.8
C18 C14 C17 119.94(13)
C18 C14 H14 120.0
C17 C14 H14 120.0
C8 C15 C18 117.20(12)
C8 C15 H15 121.4
C18 C15 H15 121.4
C10 C16 H16A 109.5
C10 C16 H16B 109.5
H16A C16 H16B 109.5
C10 C16 H16C 109.5
H16A C16 H16C 109.5
H16B C16 H16C 109.5
C1 C17 C14 118.94(12)
C1 C17 H17 120.5
C14 C17 H17 120.5
C14 C18 C15 121.67(12)
C14 C18 H18 119.2
C15 C18 H18 119.2
C21 C19 C23 119.58(13)
C21 C19 H19 120.2
C23 C19 H19 120.2
C22 C20 C13 118.85(13)
C22 C20 C12 120.16(12)
C13 C20 C12 120.99(12)
C19 C21 C22 120.12(14)
C19 C21 H21 119.9
C22 C21 H21 119.9
C20 C22 C21 120.71(14)
C20 C22 H22 119.6
C21 C22 H22 119.6
C19 C23 C13 120.38(14)
C19 C23 H23 119.8
C13 C23 H23 119.8

loop_
_geom_bond_atom_site_label_1
_geom_bond_atom_site_label_2
_geom_bond_distance
O1 C11 1.3585(15)
O1 C10 1.4462(15)
O2 C5 1.3562(15)
O2 C10 1.4469(15)
O5 C2 1.2154(16)
O3 C11 1.2111(15)
O4 C7 1.4349(15)
O4 C12 1.4504(15)
N1 C2 1.3593(16)
N1 C8 1.4055(16)
N1 C3 1.4528(17)
C1 C17 1.3750(19)
C1 C8 1.3919(18)
C1 C7 1.5090(18)
C2 C7 1.5657(18)
C3 H3A 0.9800
C3 H3B 0.9800
C3 H3C 0.9800
C4 C5 1.4893(18)
C4 C12 1.5247(18)
C4 H4A 0.9900
C4 H4B 0.9900
C5 C6 1.3423(18)
C6 C11 1.4485(18)
C6 C7 1.5038(18)
C8 C15 1.3822(18)
C9 C10 1.5007(19)
C9 H9A 0.9800
C9 H9B 0.9800
C9 H9C 0.9800
C10 C16 1.508(2)
C12 C20 1.5071(18)
C12 H12 1.0000
C13 C20 1.388(2)
C13 C23 1.389(2)
C13 H13 0.9500
C14 C18 1.389(2)
C14 C17 1.3951(19)
C14 H14 0.9500
C15 C18 1.391(2)
C15 H15 0.9500
C16 H16A 0.9800
C16 H16B 0.9800
C16 H16C 0.9800
C17 H17 0.9500
C18 H18 0.9500
C19 C21 1.378(2)
C19 C23 1.378(2)
C19 H19 0.9500
C20 C22 1.381(2)
C21 C22 1.391(2)
C21 H21 0.9500
C22 H22 0.9500
C23 H23 0.9500
